data_1526069
loop_
_publ_author_name
'Fyfe, C.A.'
'Brouwer, D.H.'

_publ_section_title
;
 Solid-state NMR and X-ray diffraction structural investigations of the
 p-nitroaniline/ZSM-5 komplex
;
_journal_name_full 'Microporous and Mesoporous Materials'
_journal_page_first 291
_journal_page_last 305
_journal_volume 39
_journal_year 2000
_chemical_formula_sum 'C24 H24 N8 O200 Si96'
_chemical_name_systematic '(Si96 O192) (C6 H6 N2 O2)4'
_space_group_IT_number 62
_symmetry_space_group_name_Hall '-P 2ac 2n'
_symmetry_space_group_name_H-M 'P n m a'
_cell_angle_alpha 90
_cell_angle_beta 90
_cell_angle_gamma 90
_cell_formula_units_Z 1
_cell_length_a 19.9191
_cell_length_b 19.89119
_cell_length_c 13.3388
_cell_volume 5285.027
_citation_journal_id_ASTM MIMMFJ
_cod_data_source_file Fyfe_MIMMFJ_2000_243.cif
_cod_data_source_block C24H24N8O200Si96
_cod_database_code 1526069

loop_
_symmetry_equiv_pos_as_xyz
x,y,z
-x+1/2,-y,z+1/2
x+1/2,-y+1/2,-z+1/2
-x,y+1/2,-z
-x,-y,-z
x-1/2,y,-z-1/2
-x-1/2,y-1/2,z-1/2
x,-y-1/2,z

loop_
_atom_site_label
_atom_site_type_symbol
_atom_site_fract_x
_atom_site_fract_y
_atom_site_fract_z
_atom_site_occupancy
_atom_site_U_iso_or_equiv
Si7 Si+4 0.4209 0.8274 0.6624 1 0.0
O27 O -0.0428 0.0295 0.5457 0.25 0.0
C7 C -0.01 0.1854 0.5136 0.25 0.0
O25 O-2 0.2787 0.75 0.049 1 0.0
H3 H -0.0865 0.25 0.6441 0.5 0.0
O23 O-2 0.4332 0.75 0.6363 1 0.0
O6 O-2 0.2339 0.0406 0.7323 1 0.0
O2 O-2 0.3009 0.0653 0.8951 1 0.0
H6 H 0.0532 0.3259 0.4436 0.25 0.0
O15 O-2 0.4276 0.1261 0.5865 1 0.0
H5 H 0.0663 0.2129 0.4249 0.25 0.0
C5 C -0.0575 0.2331 0.599 0.25 0.0
C1 C -0.0086 0.1393 0.5142 0.25 0.0
H8 H -0.089 0.1806 0.6062 0.25 0.0
O26 O-2 0.1086 0.75 0.052 1 0.0
H1 H 0.0608 0.1643 0.4122 0.25 0.0
Si5 Si+4 0.0712 0.028 0.8021 1 0.0
H2 H 0.0541 0.2777 0.4348 0.25 0.0
Si2 Si+4 0.3032 0.0281 0.7895 1 0.0
O10 O-2 0.0913 0.8316 -0.0984 1 0.0
O17 O-2 0.4018 0.8654 0.5606 1 0.0
H7 H 0.8973 0.2935 0.6257 0.25 0.0
C3 C 0.0279 0.25 0.4712 0.5 0.0
O4 O-2 0.1054 0.0653 0.8963 1 0.0
Si12 Si+4 0.1793 0.8282 0.6651 1 0.0
O5 O-2 0.1058 0.0536 0.7006 1 0.0
Si8 Si+4 0.3018 0.87 0.801 1 0.0
N3 N -0.0016 0.1129 0.5013 0.25 0.0
C2 C 0.0321 0.1816 0.4574 0.25 0.0
C10 C -0.0264 0.3231 0.5369 0.25 0.0
Si10 Si+4 0.1165 0.8265 0.0153 1 0.0
O28 O 0.0325 0.0465 0.4286 0.25 0.0
C12 C -0.0613 0.2095 0.5748 0.25 0.0
N2 N -0.0215 0.3455 0.5555 0.25 0.0
O18 O-2 0.1888 0.1291 0.6024 1 0.0
O12 O-2 0.2309 0.8547 0.748 1 0.0
O14 O-2 0.0827 -0.0513 0.8157 1 0.0
N1 N -0.0039 0.0668 0.4983 0.25 0.0
O29 O -0.043 0.0751 0.5427 0.25 0.0
O30 O 0.0446 0.0923 0.4466 0.25 0.0
O22 O-2 -0.0127 0.8594 0.7892 1 0.0
Si6 Si+4 0.1784 0.0561 0.649 1 0.0
C6 C -0.0532 0.1647 0.5849 0.25 0.0
O21 O-2 -0.0069 0.0448 0.7958 1 0.0
O9 O-2 0.1935 0.8498 0.0216 1 0.0
O11 O-2 0.1046 0.8408 0.7068 1 0.0
Si11 Si+4 0.0665 0.8704 0.8033 1 0.0
C8 C 0.0333 0.2291 0.4641 0.25 0.0
Si3 Si+4 0.2826 0.0637 0.012 1 0.0
Si1 Si+4 0.4237 0.0561 0.6464 1 0.0
C11 C -0.0696 0.2777 0.5863 0.25 0.0
O7 O-2 0.3613 0.8341 0.7414 1 0.0
Si9 Si+4 0.2714 0.8276 0.0209 1 0.0
C9 C 0.0253 0.2974 0.4755 0.25 0.0
Si4 Si+4 0.1239 0.0652 0.0125 1 0.0
O20 O-2 0.1905 0.868 0.5619 1 0.0
H4 H -0.0793 0.1367 0.6207 0.25 0.0
O19 O-2 0.1826 0.0008 0.5619 1 0.0
O3 O-2 0.203 0.058 0.0273 1 0.0
O16 O-2 0.4127 -0.0033 0.5676 1 0.0
N4 N -0.0346 0.3912 0.5484 0.25 0.0
O13 O-2 0.3145 -0.0509 0.8039 1 0.0
O24 O-2 0.1903 0.75 0.6439 1 0.0
O1 O-2 0.3641 0.0588 0.7263 1 0.0
O8 O-2 0.3016 0.8405 -0.0879 1 0.0
C4 C 0.0171 0.2772 0.5421 0.25 0.0
